data_4077379
loop_
_publ_author_name
'R\"uther, Thomas'
'Done, Melanie C.'
'Cavell, Kingsley J.'
'Peacock, Evan J.'
'Skelton, Brian W.'
'White, Allan H.'

_publ_section_title
;
 Novel Methylpalladium(II) Complexes Bearing Tridentate Imidazole-Based
 Chelate Ligands:&#x00A0; Synthesis, Structural Characterization, and
 Reactivity
;
_journal_issue 26
_journal_name_full Organometallics
_journal_page_first 5522
_journal_paper_doi 10.1021/om0104363
_journal_volume 20
_journal_year 2001
_chemical_formula_sum 'C32.4163 H52.167 B2.1667 F8.6667 N12 O4.75 Pd2'
_chemical_formula_weight 1086.93
_space_group_IT_number 167
_symmetry_cell_setting trigonal
_symmetry_space_group_name_Hall '-R 3 2"c'
_symmetry_space_group_name_H-M 'R -3 c :H'
_cell_angle_alpha 90.00000
_cell_angle_beta 90.00000
_cell_angle_gamma 120.0000
_cell_formula_units_Z 36
_cell_length_a 25.829(2)
_cell_length_b 25.829(2)
_cell_length_c 69.505(4)
_cell_measurement_reflns_used 8192
_cell_measurement_temperature 123
_cell_measurement_theta_max 26.4
_cell_measurement_theta_min 2.4
_cell_volume 40157(5)
_computing_cell_refinement 'Siemens SAINT (Siemens, 1995)'
_computing_data_collection 'Siemens SMART (Siemens, 1995)'
_computing_data_reduction xtal
_computing_molecular_graphics xtal
_computing_publication_material 'xtal BONDLA CIFIO'
_computing_structure_refinement 'xtal CRYLSQ'
_computing_structure_solution xtal
_diffrn_ambient_temperature 123
_diffrn_measurement_device_type
;
Bruker SMART CCD diffractometer
;
_diffrn_measurement_method '\w scans'
_diffrn_radiation_detector 'CCD area detector'
_diffrn_radiation_monochromator graphite
_diffrn_radiation_source 'sealed tube'
_diffrn_radiation_type 'Mo K\a'
_diffrn_radiation_wavelength .71073
_diffrn_reflns_av_R_equivalents .066
_diffrn_reflns_av_sigmaI/netI .059
_diffrn_reflns_limit_h_max 0
_diffrn_reflns_limit_h_min -30
_diffrn_reflns_limit_k_max 35
_diffrn_reflns_limit_k_min 0
_diffrn_reflns_limit_l_max 94
_diffrn_reflns_limit_l_min 0
_diffrn_reflns_number 257680
_diffrn_reflns_theta_max 29.13
_diffrn_reflns_theta_min 2.17
_diffrn_standards_decay_% 0
_exptl_absorpt_coefficient_mu .894
_exptl_absorpt_correction_T_max 0.80
_exptl_absorpt_correction_T_min 0.51
_exptl_absorpt_correction_type multi-scan
_exptl_absorpt_process_details
;
 SADABS; Sheldrick, 1996
;
_exptl_crystal_colour colourless
_exptl_crystal_density_diffrn 1.618
_exptl_crystal_description prism
_exptl_crystal_F_000 19782
_exptl_crystal_size_max .35
_exptl_crystal_size_mid .3
_exptl_crystal_size_min .24
_refine_diff_density_max 1.613
_refine_diff_density_min -1.449
_refine_ls_goodness_of_fit_all 1.825
_refine_ls_goodness_of_fit_ref 1.869
_refine_ls_hydrogen_treatment noref
_refine_ls_matrix_type atomblock
_refine_ls_number_constraints 0
_refine_ls_number_parameters 612
_refine_ls_number_reflns 8609
_refine_ls_number_restraints 0
_refine_ls_R_factor_all .097
_refine_ls_R_factor_gt .054
_refine_ls_shift/su_max .045
_refine_ls_shift/su_mean .003
_refine_ls_structure_factor_coef F
_refine_ls_weighting_scheme calc
_refine_ls_wR_factor_all .084
_refine_ls_wR_factor_ref .072
_reflns_d_resolution_high .73
_reflns_d_resolution_low 9.387
_reflns_Friedel_coverage 0
_reflns_limit_h_max 30
_reflns_limit_h_min 0
_reflns_limit_k_max 30
_reflns_limit_k_min 0
_reflns_limit_l_max 94
_reflns_limit_l_min 0
_reflns_number_gt 8680
_reflns_number_total 12035
_reflns_threshold_expression 'F    > 4.00 sig(F   )'
_cod_data_source_file om0104363.cif
_cod_data_source_block mimpd
_cod_original_cell_volume 40157(7)
_cod_original_sg_symbol_Hall -r_3_2"c
_cod_original_sg_symbol_H-M R_-3_c:h
_cod_database_code 4077379

loop_
_symmetry_equiv_pos_as_xyz
+x,+y,+z
-y,+x-y,+z
+y,+x,1/2-z
-x+y,-x,+z
-x,-x+y,1/2-z
+x-y,-y,1/2-z
-x,-y,-z
+y,-x+y,-z
-y,-x,1/2+z
+x-y,+x,-z
+x,+x-y,1/2+z
-x+y,+y,1/2+z
2/3+x,1/3+y,1/3+z
1/3+x,2/3+y,2/3+z
2/3-y,1/3+x-y,1/3+z
1/3-y,2/3+x-y,2/3+z
2/3+y,1/3+x,5/6-z
1/3+y,2/3+x,1/6-z
2/3-x+y,1/3-x,1/3+z
1/3-x+y,2/3-x,2/3+z
2/3-x,1/3-x+y,5/6-z
1/3-x,2/3-x+y,1/6-z
2/3+x-y,1/3-y,5/6-z
1/3+x-y,2/3-y,1/6-z
2/3-x,1/3-y,1/3-z
1/3-x,2/3-y,2/3-z
2/3+y,1/3-x+y,1/3-z
1/3+y,2/3-x+y,2/3-z
2/3-y,1/3-x,5/6+z
1/3-y,2/3-x,1/6+z
2/3+x-y,1/3+x,1/3-z
1/3+x-y,2/3+x,2/3-z
2/3+x,1/3+x-y,5/6+z
1/3+x,2/3+x-y,1/6+z
2/3-x+y,1/3+y,5/6+z
1/3-x+y,2/3+y,1/6+z

loop_
_atom_site_label
_atom_site_fract_x
_atom_site_fract_y
_atom_site_fract_z
_atom_site_U_iso_or_equiv
_atom_site_adp_type
_atom_site_occupancy
Pd1 .570980(10) .68820(2) .077600(10) .03402(17) Uani .83300
Pd1' .57093(17) .66869(18) .07628(5) .0840(10) Uiso .16700
Pd2 .440690(10) .648590(10) .05907 .03332(14) Uani 1.00000
C10 .5733(2) .7372(2) .10170(7) .039(2) Uani .83300
C1 .55881(19) .70000(19) .02650(7) .0416(19) Uani 1.00000
O1 .59974(14) .72317(15) .01090(5) .0487(15) Uani 1.00000
C11 .6605(2) .7430(3) .01581(9) .065(3) Uani 1.00000
N111 .58686(15) .75488(16) .05944(6) .0418(16) Uani 1.00000
C112 .57486(19) .75088(19) .04081(7) .044(2) Uani 1.00000
N113 .58297(18) .80445(17) .03434(6) .0489(18) Uani 1.00000
C113 .5712(3) .8202(3) .01488(9) .068(3) Uani 1.00000
C114 .6009(2) .8432(2) .04939(8) .052(2) Uani 1.00000
C115 .6038(2) .8136(2) .06468(8) .050(2) Uani 1.00000
N121 .57085(16) .63833(17) .05309(6) .0470(18) Uani 1.00000
C122 .56125(18) .6464(2) .03506(8) .044(2) Uani 1.00000
N123 .55700(18) .60201(18) .02357(7) .055(2) Uani 1.00000
C123 .5440(3) .5915(3) .00282(10) .069(3) Uani 1.00000
C124 .5645(2) .5637(2) .03595(10) .064(3) Uani 1.00000
C125 .5726(2) .5863(2) .05355(9) .059(3) Uani 1.00000
N131 .44912(15) .65635(15) .03001(5) .0360(15) Uani 1.00000
C132 .4964(2) .6787(2) .01841(7) .0405(19) Uani 1.00000
N133 .47940(18) .67808(19) .00012(6) .0493(19) Uani 1.00000
C133 .5133(3) .6973(3) -.01817(8) .067(3) Uani 1.00000
C134 .4183(2) .6548(2) .00026(7) .049(2) Uani 1.00000
C135 .40017(19) .6412(2) .01839(7) .042(2) Uani 1.00000
C20 .44606(16) .73277(16) .05867(5) .0287(15) Uani 1.00000
C2 .4478(2) .5545(2) .09519(8) .056(2) Uani 1.00000
O2 .40702(15) .50462(18) .10656(6) .065(2) Uani 1.00000
C21 .3450(2) .4827(3) .10216(10) .069(3) Uani 1.00000
N211 .42898(16) .64183(17) .08797(6) .0434(17) Uani 1.00000
C212 .4372(2) .6065(2) .09969(8) .052(2) Uani 1.00000
N213 .4315(2) .6208(2) .11852(6) .059(2) Uani 1.00000
C213 .4408(4) .5964(4) .13658(10) .091(4) Uani 1.00000
C214 .4189(3) .6659(3) .11826(8) .062(3) Uani 1.00000
C215 .4169(2) .6793(2) .09937(7) .049(2) Uani 1.00000
N221 .43094(15) .56298(16) .05935(6) .0417(17) Uani 1.00000
C222 .43911(19) .5354(2) .07435(8) .050(2) Uani 1.00000
N223 .43214(19) .4829(2) .06877(8) .062(2) Uani 1.00000
C223 .4389(3) .4366(3) .07947(13) .091(4) Uani 1.00000
C224 .4188(2) .4761(2) .04970(11) .067(3) Uani 1.00000
C225 .4180(2) .5270(2) .04374(8) .051(2) Uani 1.00000
N231 .55880(18) .6217(2) .09623(7) .054(2) Uani 1.00000
C232 .5115(2) .5728(3) .10237(9) .059(3) Uani 1.00000
N233 .5282(2) .5450(2) .11532(9) .074(3) Uani 1.00000
C233 .4930(3) .4909(3) .12748(12) .095(4) Uani 1.00000
C234 .5887(3) .5784(3) .11745(11) .081(4) Uani 1.00000
C235 .6073(2) .6255(3) .10548(10) .068(3) Uani 1.00000
B1 .3222(3) .3138(3) .03399(10) .060(3) Uani 1.00000
F11 .3256(2) .35820(17) .02206(5) .084(2) Uani 1.00000
F12 .3754(2) .3151(2) .03366(8) .110(3) Uani 1.00000
F13 .2777(2) .25859(17) .02734(6) .089(2) Uani 1.00000
F14 .30826(18) .32196(17) .05246(5) .078(2) Uani 1.00000
B2 .6401(6) .4823(5) .0206(2) .061(6) Uani .50000
B2' .6421(10) .4784(10) .0321(3) .099(6) Uiso .50000
F21 .6740(3) .4553(3) .01690(15) .093(5) Uani .50000
F22 .6823(5) .5355(4) .02809(17) .127(7) Uani .50000
F23 .6146(6) .4879(6) .00484(16) .136(8) Uani .50000
F24 .5951(5) .4465(5) .03366(16) .121(7) Uani .50000
F21' .6593(8) .4356(6) .0340(2) .194(12) Uani .50000
F22' .6807(9) .5339(10) .0235(2) .239(15) Uani .50000
F23' .5951(6) .4664(5) .0161(3) .192(11) Uani .50000
F24' .6313(12) .4932(10) .0491(3) .26(2) Uani .50000
B3 .33336 .66665 .16664 .072(8) Uani 1.00000
F31 .3858(5) .7149(5) .15807(13) .108(6) Uani .50000
F32 .33334 .66667 .15012(19) .142(11) Uani .50000
O01 .5171(4) .5794(3) .17144(10) .150(5) Uani 1.00000
C01 .4742(7) .5770(5) .18413(13) .152(8) Uani 1.00000
O02 .4951(14) .3347(16) .0920(4) .145(11) Uiso .25000
C02 .552(4) .406(4) .0777(12) .26(4) Uiso .25000
O03 .618(2) .486(2) .0878(6) .41(2) Uiso .50000
C03 .5964(15) .4789(15) .0753(4) .191(13) Uiso .50000
O04 .673(3) .387(2) .0459(6) .32(2) Uiso .33300
C04 .66668 .33335 .0531(5) .266(17) Uiso 1.00000
O05 .5447(18) .373(2) .0951(5) .36(2) Uiso .50000
C05 .5686(18) .4378(18) .1009(5) .218(14) Uiso .50000
H10a .54719 .75244 .09992 .07000 Uiso .83300
H10b .61316 .76963 .10353 .07000 Uiso .83300
H10c .56183 .71235 .11290 .07000 Uiso .83300
H11a .68558 .75781 .00483 .08600 Uiso 1.00000
H11b .66404 .71092 .02127 .08600 Uiso 1.00000
H11c .67393 .77436 .02520 .08600 Uiso 1.00000
H113a .53097 .79313 .01095 .09700 Uiso 1.00000
H113b .59768 .81838 .00563 .09700 Uiso 1.00000
H113c .57773 .85939 .01497 .09700 Uiso 1.00000
H114 .60981 .88442 .04937 .05800 Uiso 1.00000
H115 .61609 .82888 .07750 .05700 Uiso 1.00000
H123a .56908 .62638 -.00460 .09900 Uiso 1.00000
H123b .50344 .57887 .00009 .09900 Uiso 1.00000
H123c .55073 .56012 -.00135 .09900 Uiso 1.00000
H124 .56428 .52767 .03260 .07800 Uiso 1.00000
H125 .57901 .56951 .06482 .06700 Uiso 1.00000
H133a .49020 .67073 -.02800 .09400 Uiso 1.00000
H133b .52109 .73668 -.02115 .09400 Uiso 1.00000
H133c .55012 .69731 -.01676 .09400 Uiso 1.00000
H134 .39305 .64862 -.01078 .05800 Uiso 1.00000
H135 .35962 .62394 .02278 .04600 Uiso 1.00000
H20a .46515 .75393 .04724 .04000 Uiso 1.00000
H20b .46812 .75601 .06954 .04000 Uiso 1.00000
H20c .40690 .72773 .05929 .04000 Uiso 1.00000
H21a .31970 .44879 .10971 .10200 Uiso 1.00000
H21b .33714 .46991 .08860 .10200 Uiso 1.00000
H21c .33470 .51271 .10376 .10200 Uiso 1.00000
H213a .48196 .60427 .13745 .13700 Uiso 1.00000
H213b .41575 .55330 .13716 .13700 Uiso 1.00000
H213c .43396 .61305 .14756 .13700 Uiso 1.00000
H214 .41214 .68466 .12903 .07500 Uiso 1.00000
H215 .40821 .70896 .09433 .05500 Uiso 1.00000
H223a .47795 .45469 .08489 .12700 Uiso 1.00000
H223b .43053 .40444 .07192 .12700 Uiso 1.00000
H223c .41072 .42324 .09047 .12700 Uiso 1.00000
H224 .41144 .44281 .04184 .07700 Uiso 1.00000
H225 .41092 .53582 .03096 .05900 Uiso 1.00000
H233a .45729 .48874 .13227 .14000 Uiso 1.00000
H233b .51622 .49105 .13832 .14000 Uiso 1.00000
H233c .48133 .45630 .12021 .14000 Uiso 1.00000
H234 .61254 .56862 .12536 .09100 Uiso 1.00000
H235 .64712 .65854 .10441 .07900 Uiso 1.00000

loop_
_atom_site_aniso_label
_atom_site_aniso_U_11
_atom_site_aniso_U_22
_atom_site_aniso_U_33
_atom_site_aniso_U_12
_atom_site_aniso_U_13
_atom_site_aniso_U_23
Pd1 .02030(16) .02896(18) .0505(2) .01062(13) -.00109(14) .00440(15)
Pd2 .02424(15) .03267(16) .04307(17) .01425(12) .00222(12) .00410(12)
C10 .024(2) .039(3) .045(3) .009(2) .0003(19) .010(2)
C1 .029(2) .037(2) .052(3) .0117(17) .0082(18) -.0000(18)
O1 .0350(16) .0492(19) .055(2) .0155(14) .0123(14) .0037(15)
C11 .033(2) .069(4) .082(4) .018(2) .017(2) .005(3)
N111 .0250(16) .0383(19) .057(2) .0118(14) .0014(15) .0017(16)
C112 .031(2) .036(2) .058(3) .0111(17) .0077(19) .003(2)
N113 .041(2) .036(2) .062(2) .0141(17) .0026(18) .0017(18)
C113 .082(4) .046(3) .070(4) .027(3) -.005(3) .014(3)
C114 .045(3) .037(2) .068(3) .016(2) -.002(2) -.002(2)
C115 .032(2) .043(2) .069(3) .015(2) -.002(2) -.007(2)
N121 .0268(17) .042(2) .072(3) .0167(15) .0019(17) .0074(18)
C122 .0260(18) .037(2) .066(3) .0137(17) .0086(19) .001(2)
N123 .038(2) .039(2) .085(3) .0168(17) .013(2) -.002(2)
C123 .063(4) .052(3) .082(4) .022(3) .017(3) -.010(3)
C124 .036(2) .037(2) .121(5) .018(2) .006(3) -.000(3)
C125 .034(2) .045(3) .098(4) .021(2) -.006(2) .009(3)
N131 .0303(16) .0315(16) .046(2) .0153(14) -.0001(14) -.0001(14)
C132 .038(2) .039(2) .046(2) .0201(18) .0054(18) -.0001(18)
N133 .045(2) .058(2) .046(2) .026(2) .0081(17) -.0012(18)
C133 .062(3) .087(4) .049(3) .035(3) .017(3) .005(3)
C134 .043(2) .056(3) .048(3) .024(2) -.005(2) -.005(2)
C135 .034(2) .041(2) .052(3) .0179(18) .0002(18) -.0010(19)
C20 .0253(16) .0302(17) .0320(18) .0149(14) -.0012(14) -.0022(14)
C2 .030(2) .054(3) .078(4) .016(2) .004(2) .032(3)
O2 .0368(17) .064(2) .089(3) .0207(17) .0022(18) .040(2)
C21 .035(2) .071(4) .089(4) .017(2) .001(3) .034(3)
N211 .0291(17) .047(2) .052(2) .0169(16) .0047(15) .0099(17)
C212 .029(2) .059(3) .061(3) .015(2) -.001(2) .016(2)
N213 .048(2) .078(3) .048(2) .029(2) .0027(19) .018(2)
C213 .101(6) .120(6) .058(4) .060(5) -.003(4) .025(4)
C214 .052(3) .082(4) .053(3) .034(3) .004(2) .004(3)
C215 .039(2) .061(3) .051(3) .027(2) .000(2) .001(2)
N221 .0269(16) .0360(18) .061(2) .0150(14) .0036(16) .0075(17)
C222 .027(2) .037(2) .087(4) .0167(18) .005(2) .019(2)
N223 .043(2) .044(2) .098(4) .023(2) -.002(2) .013(2)
C223 .075(4) .055(3) .151(7) .039(3) -.008(4) .023(4)
C224 .040(3) .034(2) .122(5) .016(2) .011(3) -.004(3)
C225 .033(2) .036(2) .083(4) .0147(18) .006(2) .004(2)
N231 .036(2) .055(2) .068(3) .0194(19) -.0036(19) .013(2)
C232 .037(2) .058(3) .082(4) .025(2) -.006(2) .023(3)
N233 .046(2) .077(3) .101(4) .031(2) -.002(3) .038(3)
C233 .062(4) .081(5) .129(6) .027(3) -.007(4) .061(5)
C234 .045(3) .076(4) .120(6) .027(3) -.016(3) .029(4)
C235 .036(2) .074(4) .091(4) .026(3) -.005(3) .021(3)
B1 .061(4) .047(3) .079(4) .032(3) .030(3) .018(3)
F11 .112(3) .072(2) .093(3) .065(2) .038(2) .030(2)
F12 .086(3) .129(4) .150(4) .079(3) .054(3) .052(3)
F13 .106(3) .065(2) .082(3) .032(2) .017(2) .001(2)
F14 .097(3) .072(2) .075(2) .048(2) .024(2) .0072(18)
B2 .058(7) .036(5) .084(9) .019(5) .008(6) -.020(6)
F21 .061(4) .067(5) .155(8) .035(4) -.026(5) -.038(5)
F22 .124(8) .058(5) .188(10) .037(5) -.064(7) -.076(6)
F23 .156(10) .166(11) .116(8) .104(9) .031(7) .026(8)
F24 .091(7) .131(9) .143(9) .056(7) .045(6) .022(7)
F21' .279(18) .137(10) .236(16) .157(13) -.146(14) -.084(10)
F22' .23(2) .28(2) .152(13) .081(17) .106(13) .023(13)
F23' .139(9) .098(8) .37(2) .082(8) -.143(12) -.139(11)
F24' .48(4) .28(2) .168(14) .29(3) .075(18) .062(15)
B3 .085(8) .085(8) .046(8) .043(4) .00000 .00000
F31 .110(7) .107(7) .104(6) .051(6) .022(5) .003(5)
F32 .195(13) .195(13) .037(7) .097(6) .00000 .00000
O01 .201(8) .128(6) .127(5) .087(6) -.084(5) -.024(4)
C01 .251(15) .102(7) .080(6) .071(9) .016(8) .009(5)

loop_
_atom_type_symbol
_atom_type_oxidation_number
_atom_type_number_in_cell
_atom_type_scat_dispersion_real
_atom_type_scat_dispersion_imag
_atom_type_scat_source
C 0 1167 .002 .002 'Int Tables Vol IV Tables 2.2B and 2.3.1'
H 0 1878 0 0 'Int Tables Vol IV Tables 2.2B and 2.3.1'
B 0 78 0 .001 'Int Tables Vol IV Tables 2.2B and 2.3.1'
F 0 312 .014 .01 'Int Tables Vol IV Tables 2.2B and 2.3.1'
N 0 432 .004 .003 'Int Tables Vol IV Tables 2.2B and 2.3.1'
O 0 171 .008 .006 'Int Tables Vol IV Tables 2.2B and 2.3.1'
Pd 0 72 -1.177 1.007 'Int Tables Vol IV Tables 2.2B and 2.3.1'

loop_
_geom_angle_atom_site_label_1
_geom_angle_atom_site_label_2
_geom_angle_atom_site_label_3
_geom_angle_site_symmetry_1
_geom_angle_site_symmetry_3
_geom_angle
Pd1' Pd1 C10 . . 136.7(5)
Pd1' Pd1 N111 . . 129.2(4)
Pd1' Pd1 N121 . . 42.6(4)
Pd1' Pd1 N231 . . 50.4(4)
C10 Pd1 N111 . . 93.0(2)
C10 Pd1 N121 . . 178.5(2)
C10 Pd1 N231 . . 86.9(2)
N111 Pd1 N121 . . 87.37(17)
N111 Pd1 N231 . . 177.46(16)
N121 Pd1 N231 . . 92.60(19)
Pd1 Pd1' C10 . . 35.2(4)
Pd1 Pd1' N111 . . 41.1(4)
Pd1 Pd1' N121 . . 126.2(5)
Pd1 Pd1' N231 . . 116.7(5)
C10 Pd1' N111 . . 75.5(2)
C10 Pd1' N121 . . 161.4(3)
C10 Pd1' N231 . . 82.1(3)
N111 Pd1' N121 . . 85.9(2)
N111 Pd1' N231 . . 157.7(3)
N121 Pd1' N231 . . 116.4(3)
N131 Pd2 C20 . . 86.35(15)
N131 Pd2 N211 . . 177.1(2)
N131 Pd2 N221 . . 93.66(16)
C20 Pd2 N211 . . 91.84(17)
C20 Pd2 N221 . . 177.29(14)
N211 Pd2 N221 . . 88.05(17)
Pd1 C10 Pd1' . . 8.13(11)
Pd1 C10 H10a . . 109.8
Pd1 C10 H10b . . 109.3
Pd1 C10 H10c . . 110.0
Pd1' C10 H10a . . 115.9
Pd1' C10 H10b . . 110.6
Pd1' C10 H10c . . 102.3
H10a C10 H10b . . 109.4
H10a C10 H10c . . 109.9
H10b C10 H10c . . 108.4
O1 C1 C112 . . 108.0(3)
O1 C1 C122 . . 108.5(5)
O1 C1 C132 . . 107.5(4)
C112 C1 C122 . . 114.0(4)
C112 C1 C132 . . 109.5(5)
C122 C1 C132 . . 109.2(3)
C1 O1 C11 . . 115.0(4)
O1 C11 H11a . . 111.1
O1 C11 H11b . . 110.4
O1 C11 H11c . . 109.6
H11a C11 H11b . . 108.9
H11a C11 H11c . . 108.7
H11b C11 H11c . . 108.0
Pd1 N111 Pd1' . . 9.65(11)
Pd1 N111 C112 . . 127.5(3)
Pd1 N111 C115 . . 125.9(3)
Pd1' N111 C112 . . 119.2(3)
Pd1' N111 C115 . . 134.8(3)
C112 N111 C115 . . 105.8(4)
C1 C112 N111 . . 130.9(5)
C1 C112 N113 . . 119.6(4)
N111 C112 N113 . . 109.4(4)
C112 N113 C113 . . 128.8(4)
C112 N113 C114 . . 108.4(4)
C113 N113 C114 . . 122.6(5)
N113 C113 H113a . . 110.9
N113 C113 H113b . . 110.5
N113 C113 H113c . . 109.7
H113a C113 H113b . . 108.3
H113a C113 H113c . . 109.3
H113b C113 H113c . . 108.0
N113 C114 C115 . . 106.7(5)
N113 C114 H114 . . 127.9
C115 C114 H114 . . 125.5
N111 C115 C114 . . 109.7
N111 C115 H115 . . 123.0
C114 C115 H115 . . 127.2
Pd1 N121 Pd1' . . 11.14(16)
Pd1 N121 C122 . . 127.5(4)
Pd1 N121 C125 . . 125.7(4)
Pd1' N121 C122 . . 138.4(5)
Pd1' N121 C125 . . 114.6(4)
C122 N121 C125 . . 106.2(5)
C1 C122 N121 . . 127.4(5)
C1 C122 N123 . . 120.7(5)
N121 C122 N123 . . 111.7(5)
C122 N123 C123 . . 130.3(5)
C122 N123 C124 . . 104.8(5)
C123 N123 C124 . . 124.9(5)
N123 C123 H123a . . 111.6
N123 C123 H123b . . 111.7
N123 C123 H123c . . 109.4
H123a C123 H123b . . 109.2
H123a C123 H123c . . 108.1
H123b C123 H123c . . 106.7
N123 C124 C125 . . 107.7(6)
N123 C124 H124 . . 127.2
C125 C124 H124 . . 125.2
N121 C125 C124 . . 109.6(6)
N121 C125 H125 . . 124.6
C124 C125 H125 . . 125.8
Pd2 N131 C132 . . 132.4(3)
Pd2 N131 C135 . . 121.0(3)
C132 N131 C135 . . 106.3(4)
C1 C132 N131 . . 120.6(4)
C1 C132 N133 . . 129.4(4)
N131 C132 N133 . . 110.1(4)
C132 N133 C133 . . 132.3(5)
C132 N133 C134 . . 107.2(4)
C133 N133 C134 . . 120.5(4)
N133 C133 H133a . . 109.1
N133 C133 H133b . . 108.5
N133 C133 H133c . . 109.5
H133a C133 H133b . . 109.8
H133a C133 H133c . . 110.0
H133b C133 H133c . . 109.9
N133 C134 C135 . . 107.2(4)
N133 C134 H134 . . 126.5
C135 C134 H134 . . 126.2
N131 C135 C134 . . 109.2(4)
N131 C135 H135 . . 125.2
C134 C135 H135 . . 125.6
Pd2 C20 H20a . . 110.6
Pd2 C20 H20b . . 110.4
Pd2 C20 H20c . . 109.9
H20a C20 H20b . . 108.9
H20a C20 H20c . . 109.0
H20b C20 H20c . . 108.0
O2 C2 C212 . . 107.6(5)
O2 C2 C222 . . 108.3(4)
O2 C2 C232 . . 106.9(5)
C212 C2 C222 . . 114.7(5)
C212 C2 C232 . . 107.2(4)
C222 C2 C232 . . 111.8(5)
C2 O2 C21 . . 114.3(5)
O2 C21 H21a . . 111.3
O2 C21 H21b . . 109.7
O2 C21 H21c . . 111.6
H21a C21 H21b . . 106.8
H21a C21 H21c . . 110.3
H21b C21 H21c . . 107.0
Pd2 N211 C212 . . 127.2(4)
Pd2 N211 C215 . . 125.2(4)
C212 N211 C215 . . 107.3(4)
C2 C212 N211 . . 130.0(5)
C2 C212 N213 . . 121.0(5)
N211 C212 N213 . . 108.9(6)
C212 N213 C213 . . 128.8(7)
C212 N213 C214 . . 108.6(5)
C213 N213 C214 . . 122.5(6)
N213 C213 H213a . . 110.9
N213 C213 H213b . . 111.6
N213 C213 H213c . . 113.0
H213a C213 H213b . . 105.4
H213a C213 H213c . . 106.8
H213b C213 H213c . . 108.8
N213 C214 C215 . . 106.6(6)
N213 C214 H214 . . 127.5
C215 C214 H214 . . 125.8
N211 C215 C214 . . 108.6(6)
N211 C215 H215 . . 124.3
C214 C215 H215 . . 127.1
Pd2 N221 C222 . . 126.9(3)
Pd2 N221 C225 . . 125.0(4)
C222 N221 C225 . . 108.0(5)
C2 C222 N221 . . 127.7(5)
C2 C222 N223 . . 122.2(5)
N221 C222 N223 . . 109.7(5)
C222 N223 C223 . . 131.3(6)
C222 N223 C224 . . 108.1(5)
C223 N223 C224 . . 120.5(6)
N223 C223 H223a . . 108.9
N223 C223 H223b . . 112.0
N223 C223 H223c . . 107.8
H223a C223 H223b . . 112.5
H223a C223 H223c . . 106.2
H223b C223 H223c . . 109.2
N223 C224 C225 . . 107.0(5)
N223 C224 H224 . . 126.7
C225 C224 H224 . . 126.3
N221 C225 C224 . . 107.1(5)
N221 C225 H225 . . 126.1
C224 C225 H225 . . 126.7
Pd1 N231 Pd1' . . 12.90(16)
Pd1 N231 C232 . . 133.7(4)
Pd1 N231 C235 . . 119.1(3)
Pd1' N231 C232 . . 132.5(4)
Pd1' N231 C235 . . 118.6(4)
C232 N231 C235 . . 107.2(5)
C2 C232 N231 . . 121.6(6)
C2 C232 N233 . . 128.8(4)
N231 C232 N233 . . 109.6(5)
C232 N233 C233 . . 131.9(5)
C232 N233 C234 . . 107.9(5)
C233 N233 C234 . . 120.1(7)
N233 C233 H233a . . 111.9
N233 C233 H233b . . 110.6
N233 C233 H233c . . 110.1
H233a C233 H233b . . 108.0
H233a C233 H233c . . 107.0
H233b C233 H233c . . 109.1
N233 C234 C235 . . 106.5(7)
N233 C234 H234 . . 125.8
C235 C234 H234 . . 127.6
N231 C235 C234 . . 108.9(5)
N231 C235 H235 . . 124.5
C234 C235 H235 . . 126.3
F11 B1 F12 . . 109.0(5)
F11 B1 F13 . . 109.2(6)
F11 B1 F14 . . 110.2(6)
F12 B1 F13 . . 109.1(7)
F12 B1 F14 . . 110.5(6)
F13 B1 F14 . . 108.8(5)
F21 B2 F22 . . 101.0(11)
F21 B2 F23 . . 111.8(14)
F21 B2 F24 . . 108.2(12)
F21 B2 F22' . . 99.4(17)
F21 B2 F23' . . 126.0(14)
F22 B2 F23 . . 113.4(13)
F22 B2 F24 . . 113.8(12)
F22 B2 F22' . . 13.2(9)
F22 B2 F23' . . 132.1(18)
F23 B2 F24 . . 108.4(12)
F23 B2 F22' . . 102.6(15)
F23 B2 F23' . . 44.9(12)
F24 B2 F22' . . 126.1(15)
F24 B2 F23' . . 63.5(12)
F22' B2 F23' . . 130(2)
F21 B2' F22 . . 91.0(14)
F21 B2' F24 . . 111.7(18)
F21 B2' F21' . . 49.3(12)
F21 B2' F22' . . 82.5(16)
F21 B2' F23' . . 87.3(13)
F21 B2' F24' . . 156(3)
F22 B2' F24 . . 145(3)
F22 B2' F21' . . 121(2)
F22 B2' F22' . . 13.3(9)
F22 B2' F23' . . 99.8(17)
F22 B2' F24' . . 91.4(17)
F24 B2' F21' . . 94(2)
F24 B2' F22' . . 141(3)
F24 B2' F23' . . 57.0(13)
F24 B2' F24' . . 78.9(19)
F21' B2' F22' . . 121(2)
F21' B2' F23' . . 116.0(17)
F21' B2' F24' . . 110(2)
F22' B2' F23' . . 89.2(16)
F22' B2' F24' . . 103(2)
F23' B2' F24' . . 116(3)
F31 B3 F32 . . 114.5(4)
F31 B3 F31 . '2 665' 103.9(6)
F31 B3 F31 . '4 565' 104.0(6)
F31 B3 F31 . '25 565' 179.8546
F31 B3 F32 . '25 565' 65.5(4)
F31 B3 F31 . '27 455' 76.1(6)
F31 B3 F31 . 31 76.1(6)
F32 B3 F31 . '2 665' 114.5(4)
F32 B3 F31 . '4 565' 114.6(4)
F32 B3 F31 . '25 565' 65.3(4)
F32 B3 F32 . '25 565' 180.0000
F32 B3 F31 . '27 455' 65.3(4)
F32 B3 F31 . 31 65.3(4)
F31 B3 F31 '2 665' '4 565' 104.0(6)
F31 B3 F31 '2 665' '25 565' 76.1(6)
F31 B3 F32 '2 665' '25 565' 65.4(4)
F31 B3 F31 '2 665' '27 455' 179.8405
F31 B3 F31 '2 665' 31 76.1(6)
F31 B3 F31 '4 565' '25 565' 76.1(6)
F31 B3 F32 '4 565' '25 565' 65.5(4)
F31 B3 F31 '4 565' '27 455' 76.2(6)
F31 B3 F31 '4 565' 31 179.8813
F31 B3 F32 '25 565' '25 565' 114.7(4)
F31 B3 F31 '25 565' '27 455' 103.8(6)
F31 B3 F31 '25 565' 31 103.8(6)
F32 B3 F31 '25 565' '27 455' 114.7(4)
F32 B3 F31 '25 565' 31 114.6(4)
F31 B3 F31 '27 455' 31 103.8(6)
C02 O02 O05 . . 120(5)
C02 O02 O02 . 24 81(4)
C02 O02 C02 . 24 128(5)
C02 O02 O05 . 24 47(3)
O05 O02 O02 . 24 103(3)
O05 O02 C02 . 24 47(4)
O05 O02 O05 . 24 102(3)
O02 O02 C02 24 24 62(3)
O02 O02 O05 24 24 38(3)
C02 O02 O05 24 24 84(3)
O02 C02 O02 . 24 37(2)
O02 C02 C03 . 24 163(7)
O02 C02 O05 . 24 70(5)
O02 C02 C05 . 24 119(6)
O02 C02 C03 24 24 153(5)
O02 C02 O05 24 24 37(4)
O02 C02 C05 24 24 82(4)
C03 C02 O05 24 24 125(7)
C03 C02 C05 24 24 72(4)
O05 C02 C05 24 24 56(3)
C03 O03 C05 . . 102(3)
O03 C03 C02 . 24 98(5)
F21' O04 C04 . . 161(4)
O04 C04 O04 . '2 665' 108(4)
O04 C04 O04 . '4 565' 108(4)
O04 C04 O04 '2 665' '4 565' 108(4)
O02 O05 C05 . . 130(5)
O02 O05 O02 . 24 39.1(19)
O02 O05 C02 . 24 96(4)
C05 O05 O02 . 24 127(4)
C05 O05 C02 . 24 73(5)
O02 O05 C02 24 24 63(3)
O03 C05 O05 . . 116(4)
O03 C05 C02 . 24 75(3)
O05 C05 C02 . 24 51(4)

loop_
_geom_bond_atom_site_label_1
_geom_bond_atom_site_label_2
_geom_bond_site_symmetry_2
_geom_bond_distance
Pd1 Pd1' . .511(4)
Pd1 C10 . 2.082(5)
Pd1 N111 . 2.005(4)
Pd1 N121 . 2.134(4)
Pd1 N231 . 2.046(5)
Pd1' C10 . 2.479(6)
Pd1' N111 . 2.362(5)
Pd1' N121 . 1.792(6)
Pd1' N231 . 1.765(6)
Pd2 N131 . 2.031(4)
Pd2 C20 . 2.108(4)
Pd2 N211 . 2.025(4)
Pd2 N221 . 2.097(4)
C10 H10a . .944
C10 H10b . .957
C10 H10c . .956
C1 O1 . 1.421(6)
C1 C112 . 1.531(6)
C1 C122 . 1.537(6)
C1 C132 . 1.525(6)
O1 C11 . 1.427(6)
C11 H11a . .949
C11 H11b . .958
C11 H11c . .959
N111 C112 . 1.323(6)
N111 C115 . 1.401(6)
C112 N113 . 1.368(6)
N113 C113 . 1.486(8)
N113 C114 . 1.360(7)
C113 H113a . .958
C113 H113b . .956
C113 H113c . .940
C114 C115 . 1.333(7)
C114 H114 . .969
C115 H115 . .962
N121 C122 . 1.314(7)
N121 C125 . 1.367(6)
C122 N123 . 1.356(6)
N123 C123 . 1.475(8)
N123 C124 . 1.396(7)
C123 H123a . .956
C123 H123b . .947
C123 H123c . .955
C124 C125 . 1.326(9)
C124 H124 . .957
C125 H125 . .950
N131 C132 . 1.331(6)
N131 C135 . 1.382(6)
C132 N133 . 1.343(6)
N133 C133 . 1.481(7)
N133 C134 . 1.381(6)
C133 H133a . .940
C133 H133b . .956
C133 H133c . .956
C134 C135 . 1.329(7)
C134 H134 . .967
C135 H135 . .960
C20 H20a . .951
C20 H20b . .956
C20 H20c . .954
C2 O2 . 1.427(6)
C2 C212 . 1.532(7)
C2 C222 . 1.511(8)
C2 C232 . 1.548(7)
O2 C21 . 1.440(6)
C21 H21a . .947
C21 H21b . .986
C21 H21c . .944
N211 C212 . 1.317(7)
N211 C215 . 1.401(6)
C212 N213 . 1.387(7)
N213 C213 . 1.476(9)
N213 C214 . 1.357(8)
C213 H213a . .980
C213 H213b . .970
C213 H213c . .935
C214 C215 . 1.366(7)
C214 H214 . .955
C215 H215 . .966
N221 C222 . 1.337(7)
N221 C225 . 1.358(7)
C222 N223 . 1.335(6)
N223 C223 . 1.489(9)
N223 C224 . 1.358(9)
C223 H223a . .953
C223 H223b . .912
C223 H223c . .991
C224 C225 . 1.388(7)
C224 H224 . .954
C225 H225 . .957
N231 C232 . 1.314(7)
N231 C235 . 1.367(7)
C232 N233 . 1.351(8)
N233 C233 . 1.491(10)
N233 C234 . 1.362(8)
C233 H233a . .955
C233 H233b . .962
C233 H233c . .936
C234 C235 . 1.350(10)
C234 H234 . .950
C235 H235 . .955
B1 F11 . 1.382(8)
B1 F12 . 1.359(8)
B1 F13 . 1.388(8)
B1 F14 . 1.377(8)
B2 F21 . 1.389(15)
B2 F22 . 1.359(16)
B2 F23 . 1.323(19)
B2 F24 . 1.396(18)
B2 F22' . 1.23(2)
B2 F23' . 1.067(19)
B2' F21 . 1.62(2)
B2' F22 . 1.34(2)
B2' F24 . 1.08(2)
B2' F21' . 1.39(3)
B2' F22' . 1.40(3)
B2' F23' . 1.56(3)
B2' F24' . 1.32(3)
B3 F31 . 1.434(10)
B3 F32 . 1.152(13)
B3 F31 '2 665' 1.434(10)
B3 F31 '4 565' 1.433(10)
B3 F31 '25 565' 1.435(10)
B3 F32 '25 565' 1.149(13)
B3 F31 '27 455' 1.435(10)
B3 F31 31 1.436(10)
F31 F32 '25 565' 1.416(11)
O01 C01 . 1.394(16)
O02 C02 . 1.76(10)
O02 O05 . 1.18(5)
O02 O02 24 1.20(4)
O02 C02 24 1.96(10)
O02 O05 24 1.86(5)
C02 C03 24 1.65(10)
C02 O05 24 1.44(9)
C02 C05 24 1.77(9)
O03 C03 . 1.00(5)
O03 C05 . 1.56(6)
O04 C04 . 1.41(5)
O05 C05 . 1.52(6)
